data_4300366
loop_
_publ_author_name
'Kjell Ove Kongshaug'
'Fjellvag, Helmer'

_publ_section_title
;
Design of novel bilayer compounds of CPO-8 type containing 1D channels
;
_journal_name_full 'Inorganic Chemistry'
_journal_paper_doi 10.1021/ic050662v
_journal_year 2006
_chemical_formula_sum 'C14 H16 N2 O6.5 Zn'
_chemical_formula_weight 381.66
_space_group_IT_number 15
_symmetry_cell_setting monoclinic
_symmetry_space_group_name_Hall '-C 2yc'
_symmetry_space_group_name_H-M 'C 1 2/c 1'
_cell_angle_alpha 90.00
_cell_angle_beta 113.588(5)
_cell_angle_gamma 90.00
_cell_formula_units_Z 8
_cell_length_a 26.544(6)
_cell_length_b 7.4487(16)
_cell_length_c 16.339(4)
_cell_measurement_temperature 273(2)
_cell_volume 2960.6(11)
_diffrn_ambient_temperature 298
_exptl_crystal_density_diffrn 1.713
_cod_depositor_comments
;
The following automatic conversions were performed:
'_symmetry_cell_setting' value 'Monoclinic' changed to 'monoclinic'
according to '/home/saulius/struct/CIF-dictionaries/cif_core.dic'
dictionary named 'cif_core.dic' version 2.4.1 from 2010-06-29.

Automatic conversion script
Id: cif_fix_enum 1527 2010-12-29 10:47:43Z saulius 
;
_cod_original_sg_symbol_H-M 'C 2/c'
_cod_original_formula_sum 'C14 H16 N2 O6.50 Zn'
_cod_database_code 4300366

loop_
_symmetry_equiv_pos_as_xyz
'x, y, z'
'-x, y, -z+1/2'
'x+1/2, y+1/2, z'
'-x+1/2, y+1/2, -z+1/2'
'-x, -y, -z'
'x, -y, z-1/2'
'-x+1/2, -y+1/2, -z'
'x+1/2, -y+1/2, z-1/2'

loop_
_atom_site_label
_atom_site_type_symbol
_atom_site_fract_x
_atom_site_fract_y
_atom_site_fract_z
_atom_site_U_iso_or_equiv
_atom_site_adp_type
_atom_site_occupancy
_atom_site_symmetry_multiplicity
_atom_site_calc_flag
_atom_site_refinement_flags
_atom_site_disorder_assembly
_atom_site_disorder_group
Zn1 Zn 0.161255(14) -0.20835(4) 0.17295(2) 0.02483(13) Uani 1 1 d . . .
O1 O 0.17168(9) -0.4675(3) 0.15908(14) 0.0316(5) Uani 1 1 d . . .
O2 O 0.14859(11) -0.3684(3) 0.02175(16) 0.0428(6) Uani 1 1 d . . .
O3 O 0.16213(10) -0.2118(3) 0.29323(14) 0.0325(5) Uani 1 1 d . . .
O4 O 0.20285(10) 0.0545(3) 0.33329(14) 0.0385(6) Uani 1 1 d . . .
N1 N 0.23272(10) -0.1065(3) 0.16431(15) 0.0252(5) Uani 1 1 d . . .
H1A H 0.2552 -0.0596 0.2171 0.030 Uiso 1 1 calc R . .
H1B H 0.2508 -0.1947 0.1498 0.030 Uiso 1 1 calc R . .
N2 N 0.09939(10) -0.0337(3) 0.10486(17) 0.0291(5) Uani 1 1 d . . .
C1 C 0.18023(12) 0.3296(4) 0.05272(18) 0.0233(6) Uani 1 1 d . . .
C2 C 0.17438(12) 0.2927(4) -0.03462(19) 0.0247(6) Uani 1 1 d . . .
H2 H 0.1603 0.3801 -0.0786 0.030 Uiso 1 1 calc R . .
C3 C 0.18940(11) 0.1267(4) -0.05609(17) 0.0222(5) Uani 1 1 d . . .
C4 C 0.21039(12) -0.0053(4) 0.00957(18) 0.0245(6) Uani 1 1 d . . .
H4 H 0.2206 -0.1166 -0.0046 0.029 Uiso 1 1 calc R . .
C5 C 0.21598(11) 0.0305(4) 0.09634(18) 0.0230(6) Uani 1 1 d . . .
C6 C 0.20086(12) 0.1968(4) 0.11772(18) 0.0232(6) Uani 1 1 d . . .
H6 H 0.2045 0.2196 0.1758 0.028 Uiso 1 1 calc R . .
C7 C 0.16546(12) -0.4912(4) 0.07778(19) 0.0270(6) Uani 1 1 d . . .
C8 C 0.18517(12) -0.0874(4) 0.35089(18) 0.0250(6) Uani 1 1 d . . .
C9 C 0.08495(16) 0.0875(5) 0.1518(2) 0.0441(9) Uani 1 1 d . . .
H9 H 0.0973 0.0719 0.2132 0.053 Uiso 1 1 calc R . .
C10 C 0.05247(18) 0.2351(6) 0.1133(3) 0.0550(11) Uani 1 1 d . . .
H10 H 0.0437 0.3166 0.1487 0.066 Uiso 1 1 calc R . .
C11 C 0.03303(16) 0.2612(5) 0.0221(3) 0.0467(10) Uani 1 1 d . . .
C12 C 0.04764(15) 0.1363(5) -0.0259(2) 0.0399(8) Uani 1 1 d . . .
H12 H 0.0355 0.1488 -0.0875 0.048 Uiso 1 1 calc R . .
C13 C 0.08026(13) -0.0077(5) 0.0163(2) 0.0350(7) Uani 1 1 d . . .
H13 H 0.0894 -0.0905 -0.0181 0.042 Uiso 1 1 calc R . .
C14 C -0.0022(2) 0.4200(6) -0.0238(3) 0.086(2) Uani 1 1 d . . .
H14A H 0.0055 0.4484 -0.0756 0.104 Uiso 1 1 calc R . .
H14B H -0.0402 0.3816 -0.0459 0.104 Uiso 1 1 calc R . .
OW1 O 0.0944(3) 0.6997(8) 0.8403(3) 0.173(3) Uani 1 1 d . . .
OW2 O 0.0538(2) 0.6396(11) 0.2571(4) 0.169(3) Uani 1 1 d . . .
OW3 O 0.0000 0.0548(19) 0.2500 0.215(5) Uani 1 2 d S . .

loop_
_atom_site_aniso_label
_atom_site_aniso_U_11
_atom_site_aniso_U_22
_atom_site_aniso_U_33
_atom_site_aniso_U_23
_atom_site_aniso_U_13
_atom_site_aniso_U_12
Zn1 0.0344(2) 0.0190(2) 0.02184(18) 0.00203(12) 0.01208(14) 0.00556(13)
O1 0.0491(13) 0.0193(10) 0.0307(11) -0.0024(9) 0.0205(10) 0.0019(9)
O2 0.0622(16) 0.0254(12) 0.0383(12) 0.0052(10) 0.0174(11) 0.0129(11)
O3 0.0472(13) 0.0295(12) 0.0241(10) -0.0032(8) 0.0177(9) -0.0035(10)
O4 0.0563(14) 0.0320(12) 0.0295(11) 0.0042(9) 0.0195(11) -0.0118(11)
N1 0.0334(13) 0.0209(12) 0.0205(11) 0.0012(9) 0.0098(10) 0.0029(10)
N2 0.0318(13) 0.0237(13) 0.0294(12) 0.0025(10) 0.0098(10) 0.0056(10)
C1 0.0292(14) 0.0169(13) 0.0245(13) -0.0019(11) 0.0114(11) -0.0011(11)
C2 0.0298(14) 0.0213(14) 0.0230(13) 0.0021(11) 0.0106(11) -0.0001(11)
C3 0.0293(14) 0.0203(14) 0.0187(12) -0.0018(10) 0.0113(10) -0.0023(11)
C4 0.0323(14) 0.0190(14) 0.0244(13) -0.0030(11) 0.0139(11) -0.0001(11)
C5 0.0278(13) 0.0203(14) 0.0206(12) 0.0016(11) 0.0096(10) 0.0003(11)
C6 0.0324(14) 0.0182(14) 0.0203(12) -0.0016(10) 0.0118(11) -0.0015(11)
C7 0.0329(15) 0.0202(14) 0.0288(14) -0.0002(11) 0.0131(12) -0.0012(12)
C8 0.0306(14) 0.0243(15) 0.0212(13) -0.0010(11) 0.0116(11) 0.0031(12)
C9 0.055(2) 0.038(2) 0.0333(17) 0.0006(15) 0.0115(15) 0.0217(17)
C10 0.067(3) 0.040(2) 0.044(2) -0.0037(17) 0.0073(19) 0.0297(19)
C11 0.050(2) 0.0257(17) 0.046(2) 0.0054(15) -0.0004(16) 0.0100(15)
C12 0.0461(19) 0.0310(18) 0.0329(16) 0.0065(14) 0.0057(14) 0.0033(15)
C13 0.0362(16) 0.0338(17) 0.0319(16) 0.0048(13) 0.0103(13) 0.0046(14)
C14 0.105(4) 0.040(2) 0.059(3) -0.004(2) -0.024(3) 0.038(3)
OW1 0.294(9) 0.133(5) 0.055(3) 0.020(3) 0.031(4) 0.022(5)
OW2 0.112(4) 0.271(9) 0.109(4) -0.014(5) 0.027(3) -0.064(5)
OW3 0.230(12) 0.273(15) 0.189(10) 0.000 0.135(10) 0.000

loop_
_geom_bond_atom_site_label_1
_geom_bond_atom_site_label_2
_geom_bond_distance
_geom_bond_site_symmetry_2
_geom_bond_publ_flag
Zn1 O3 1.956(2) . ?
Zn1 O1 1.976(2) . ?
Zn1 N2 2.041(2) . ?
Zn1 N1 2.100(3) . ?
O1 C7 1.283(4) . ?
O2 C7 1.244(4) . ?
O3 C8 1.288(4) . ?
O4 C8 1.236(4) . ?
N1 C5 1.441(3) . ?
N2 C9 1.336(4) . ?
N2 C13 1.342(4) . ?
C1 C6 1.393(4) . ?
C1 C2 1.400(4) . ?
C1 C7 1.494(4) 1_565 ?
C2 C3 1.386(4) . ?
C3 C4 1.396(4) . ?
C3 C8 1.507(4) 6 ?
C4 C5 1.391(4) . ?
C5 C6 1.389(4) . ?
C7 C1 1.494(4) 1_545 ?
C8 C3 1.507(4) 6_556 ?
C9 C10 1.383(5) . ?
C10 C11 1.381(5) . ?
C11 C12 1.369(5) . ?
C11 C14 1.508(5) . ?
C12 C13 1.378(5) . ?
C14 C14 1.403(9) 5_565 ?
